data_9013733
loop_
_publ_author_name
'Demartin, F.'
'Gramaccioli, C. M.'
'Campostrini, I.'
'Pilati, T.'

_publ_section_title
;
 Aiolosite, Na2(Na2Bi)(SO4)3Cl, a new sulfate isotypic to apatite
 from La Fossa Crater, Vulcano, Aeolian Islands, Italy
;
_journal_name_full 'American Mineralogist'
_journal_page_first 382
_journal_page_last 385
_journal_paper_doi 10.2138/am.2010.3337
_journal_volume 95
_journal_year 2010
_chemical_compound_source 'La Fossa Crater, Vulcano Island, Aeolian Archipelago, Sicily Italy'
_chemical_formula_sum 'Bi0.864 Br0.07 Cl0.74 H2 Na4.136 O12.19 S3'
_chemical_name_mineral Aiolosite
_space_group_IT_number 176
_symmetry_space_group_name_Hall '-P 6c'
_symmetry_space_group_name_H-M 'P 63/m'
_cell_angle_alpha 90
_cell_angle_beta 90
_cell_angle_gamma 120
_cell_formula_units_Z 2
_cell_length_a 9.626
_cell_length_b 9.626
_cell_length_c 6.880
_cell_volume 552.091
_database_code_amcsd 0005030
_exptl_crystal_density_diffrn 3.614
_cod_original_formula_sum 'Na4.136 Bi.864 S3 O12.19 Cl.74 Br.07 H2'
_cod_database_code 9013733

loop_
_space_group_symop_operation_xyz
x,y,z
-x+y,-x,1/2-z
x-y,x,1/2+z
y,-x+y,-z
-y,x-y,z
x,y,1/2-z
-x,-y,1/2+z
x-y,x,-z
-x+y,-x,z
-y,x-y,1/2-z
y,-x+y,1/2+z
-x,-y,-z

loop_
_atom_site_aniso_label
_atom_site_aniso_U_11
_atom_site_aniso_U_22
_atom_site_aniso_U_33
_atom_site_aniso_U_12
_atom_site_aniso_U_13
_atom_site_aniso_U_23
Na1 0.02130 0.02130 0.01930 0.01070 0.00000 0.00000
Na2 0.03390 0.02250 0.04250 0.01370 0.00000 0.00000
Bi 0.03390 0.02250 0.04250 0.01370 0.00000 0.00000
S 0.01950 0.01870 0.02190 0.00950 0.00000 0.00000
O1 0.04800 0.04400 0.03200 0.03600 0.00000 0.00000
O2 0.02200 0.03200 0.11400 0.01000 0.00000 0.00000
O3 0.10500 0.06100 0.05300 0.06000 -0.04600 -0.03300
Wat 0.05000 0.05000 0.16200 0.02500 0.00000 0.00000

loop_
_atom_site_label
_atom_site_fract_x
_atom_site_fract_y
_atom_site_fract_z
_atom_site_occupancy
_atom_site_U_iso_or_equiv
_atom_site_type_symbol
_atom_site_attached_hydrogens
Na1 0.33333 0.66667 0.00670 1.00000 0.02060 Na 0
Na2 0.25340 0.99900 0.25000 0.71200 0.03310 Na 0
Bi 0.25340 0.99900 0.25000 0.28800 0.03310 Bi 0
S 0.40290 0.37420 0.25000 1.00000 0.02010 S 0
O1 0.33200 0.47750 0.25000 1.00000 0.03600 O 0
O2 0.57760 0.46640 0.25000 1.00000 0.05800 O 0
O3 0.35430 0.26950 0.08000 1.00000 0.06400 O 0
Cl 0.00000 0.00000 0.00000 0.74000 0.08700 Cl 0
Br 0.00000 0.00000 0.00000 0.07000 0.08700 Br 0
Wat 0.00000 0.00000 0.25000 0.19000 0.08000 O 2

loop_
_cod_changelog_entry_id
_cod_changelog_entry_author
_cod_changelog_entry_date
_cod_changelog_entry_text
1
;cod-tools version 3.8.0
Id: cif_guess_AMCSD_atom_types 9581 2023-05-17 12:35:41Z saulius
;
2023-05-18T11:42:30+03:00
;Derived atom types and hydrogen counts
from atom names that follow the AMCSD naming convention
(Wat == water, O-H == hydroxyl).
;

loop_
_cod_related_entry_id
_cod_related_entry_database
_cod_related_entry_code
1 AMCSD 0005030
